data_4025147
loop_
_publ_author_name
'Sung Ok Kang'
'Victor W. Day'
'Kristin Bowman-James'

_publ_contact_author
; 
   Prof. Kristin Bowman-James 
   Department of Chemistry -- University of Kansas
   Malott Hall
   1251 Wescoe Hall Dr, Rm 2010 
   Lawrence, KS  66045-7582  USA 
;
_publ_contact_author_email kbowman-james@ku.edu
_publ_contact_author_fax 1(785)8645396
_publ_contact_author_phone 1(785)8644278
_publ_section_title
;
 Fluoride: Solution- and Solid-State Structural Binding Probe
;
_journal_name_full 'Journal of Organic Chemistry'
_journal_page_first 277
_journal_page_last 283
_journal_paper_doi 10.1021/jo901581w
_journal_volume 75
_journal_year 2010
_chemical_formula_sum 'C52 H78 F N9 O6'
_chemical_formula_weight 944.23
_chemical_name_systematic
; 
 ? 
;
_space_group_IT_number 61
_symmetry_cell_setting orthorhombic
_symmetry_space_group_name_Hall '-P 2ac 2ab'
_symmetry_space_group_name_H-M 'P b c a'
_atom_sites_solution_hydrogens geom
_atom_sites_solution_primary direct
_atom_sites_solution_secondary difmap
_audit_creation_method SHELXL-97
_cell_angle_alpha 90.00
_cell_angle_beta 90.00
_cell_angle_gamma 90.00
_cell_formula_units_Z 8
_cell_length_a 23.374(2)
_cell_length_b 19.273(2)
_cell_length_c 25.050(2)
_cell_measurement_reflns_used 8558
_cell_measurement_temperature 100(2)
_cell_measurement_theta_max 26.00
_cell_measurement_theta_min 2.42
_cell_volume 11284.7(18)
_computing_cell_refinement 'Bruker SAINT'
_computing_data_collection 'Bruker SMART'
_computing_data_reduction 'Bruker SAINT'
_computing_molecular_graphics 'Bruker SHELXTL'
_computing_publication_material 'Bruker SHELXTL'
_computing_structure_refinement 'Bruker SHELXTL'
_computing_structure_solution 'Bruker SHELXTL'
_diffrn_ambient_temperature 100(2)
_diffrn_measured_fraction_theta_full 0.998
_diffrn_measured_fraction_theta_max 0.998
_diffrn_measurement_device_type 'Bruker SMART APEX CCD'
_diffrn_measurement_method '\w and \p scans'
_diffrn_radiation_monochromator graphite
_diffrn_radiation_source 'fine-focus sealed tube'
_diffrn_radiation_type MoK\a
_diffrn_radiation_wavelength 0.71073
_diffrn_reflns_av_R_equivalents 0.0304
_diffrn_reflns_av_sigmaI/netI 0.0241
_diffrn_reflns_limit_h_max 28
_diffrn_reflns_limit_h_min -28
_diffrn_reflns_limit_k_max 23
_diffrn_reflns_limit_k_min -23
_diffrn_reflns_limit_l_max 20
_diffrn_reflns_limit_l_min -30
_diffrn_reflns_number 61608
_diffrn_reflns_theta_full 26.00
_diffrn_reflns_theta_max 26.00
_diffrn_reflns_theta_min 1.74
_diffrn_standards_decay_% 0.00
_diffrn_standards_number 0
_exptl_absorpt_coefficient_mu 0.076
_exptl_absorpt_correction_T_max 1.000
_exptl_absorpt_correction_T_min 0.984
_exptl_absorpt_correction_type multi-scan
_exptl_crystal_colour colorless
_exptl_crystal_density_diffrn 1.112
_exptl_crystal_density_method 'not measured'
_exptl_crystal_description prism
_exptl_crystal_F_000 4080
_exptl_crystal_size_max 0.40
_exptl_crystal_size_mid 0.32
_exptl_crystal_size_min 0.18
_refine_diff_density_max 0.829
_refine_diff_density_min -0.602
_refine_diff_density_rms 0.056
_refine_ls_extinction_method none
_refine_ls_goodness_of_fit_ref 1.081
_refine_ls_hydrogen_treatment mixed
_refine_ls_matrix_type full
_refine_ls_number_parameters 641
_refine_ls_number_reflns 11064
_refine_ls_number_restraints 0
_refine_ls_restrained_S_all 1.081
_refine_ls_R_factor_all 0.0698
_refine_ls_R_factor_gt 0.0585
_refine_ls_shift/su_max 0.000
_refine_ls_shift/su_mean 0.000
_refine_ls_structure_factor_coef Fsqd
_refine_ls_weighting_details 'calc w=1/[\s^2^(Fo^2^)+(0.0924P)^2^+4.4151P] where P=(Fo^2^+2Fc^2^)/3'
_refine_ls_weighting_scheme calc
_refine_ls_wR_factor_gt 0.1632
_refine_ls_wR_factor_ref 0.1704
_reflns_number_gt 8829
_reflns_number_total 11064
_reflns_threshold_expression >2sigma(I)
_cod_data_source_file jo901581w_si_002_1.cif
_cod_data_source_block 04031_[L2(F)]
_cod_depositor_comments
;
The following automatic conversions were performed:

'_symmetry_cell_setting' value 'Orthorhombic' changed to
'orthorhombic' according to the built-in table from CIF Core
dictionary named 'cif_core.dic' version 2.4.1 from 2010-06-29.

Automatic conversion script
Id: cif_fix_values 1646 2011-03-28 12:23:43Z adriana 
;
_cod_database_code 4025147

loop_
_symmetry_equiv_pos_as_xyz
'x, y, z'
'-x+1/2, -y, z+1/2'
'-x, y+1/2, -z+1/2'
'x+1/2, -y+1/2, -z'
'-x, -y, -z'
'x-1/2, y, -z-1/2'
'x, -y-1/2, z-1/2'
'-x-1/2, y-1/2, z'

loop_
_atom_site_label
_atom_site_type_symbol
_atom_site_fract_x
_atom_site_fract_y
_atom_site_fract_z
_atom_site_U_iso_or_equiv
_atom_site_adp_type
_atom_site_occupancy
_atom_site_symmetry_multiplicity
_atom_site_calc_flag
_atom_site_refinement_flags
_atom_site_disorder_assembly
_atom_site_disorder_group
F F 0.25869(5) 0.47939(5) 0.34324(4) 0.0299(2) Uani 1 1 d . . .
O1 O 0.42110(6) 0.58550(7) 0.23843(6) 0.0396(3) Uani 1 1 d . . .
O2 O 0.24917(7) 0.70553(7) 0.45469(6) 0.0424(4) Uani 1 1 d . . .
O3 O 0.09043(7) 0.36760(8) 0.44030(6) 0.0447(4) Uani 1 1 d . . .
O4 O 0.11365(7) 0.58432(9) 0.20926(6) 0.0496(4) Uani 1 1 d . . .
O5 O 0.27097(9) 0.25528(8) 0.22947(6) 0.0590(5) Uani 1 1 d . . .
O6 O 0.40786(7) 0.37287(8) 0.46868(6) 0.0462(4) Uani 1 1 d . . .
N1 N 0.27334(8) 0.47117(8) 0.18515(6) 0.0362(4) Uani 1 1 d . . .
C2 C 0.33497(10) 0.47736(11) 0.17903(8) 0.0420(5) Uani 1 1 d . . .
H2A H 0.3445 0.5253 0.1679 0.050 Uiso 1 1 calc R . .
H2B H 0.3480 0.4454 0.1505 0.050 Uiso 1 1 calc R . .
C3 C 0.36667(9) 0.46040(10) 0.23067(8) 0.0389(5) Uani 1 1 d . . .
H3A H 0.3546 0.4142 0.2437 0.047 Uiso 1 1 calc R . .
H3B H 0.4083 0.4588 0.2237 0.047 Uiso 1 1 calc R . .
N4 N 0.35468(7) 0.51238(8) 0.27126(6) 0.0310(3) Uani 1 1 d . . .
H4 H 0.3252(10) 0.5074(12) 0.2899(9) 0.037 Uiso 1 1 d . . .
C5 C 0.38096(8) 0.57427(10) 0.26908(7) 0.0304(4) Uani 1 1 d . . .
C6 C 0.35870(7) 0.63075(9) 0.30443(7) 0.0285(4) Uani 1 1 d . . .
C7 C 0.32105(8) 0.61793(9) 0.34625(7) 0.0278(4) Uani 1 1 d . . .
H7A H 0.3104 0.5716 0.3545 0.033 Uiso 1 1 calc R . .
C8 C 0.37458(8) 0.69881(10) 0.29292(8) 0.0326(4) Uani 1 1 d . . .
H8A H 0.3999 0.7081 0.2642 0.039 Uiso 1 1 calc R . .
C9 C 0.35342(9) 0.75291(10) 0.32341(8) 0.0366(4) Uani 1 1 d . . .
H9A H 0.3648 0.7992 0.3158 0.044 Uiso 1 1 calc R . .
C10 C 0.31588(9) 0.74017(10) 0.36470(8) 0.0348(4) Uani 1 1 d . . .
H10A H 0.3016 0.7776 0.3855 0.042 Uiso 1 1 calc R . .
C11 C 0.29885(8) 0.67235(10) 0.37608(7) 0.0304(4) Uani 1 1 d . . .
C12 C 0.25682(9) 0.66075(10) 0.42040(7) 0.0324(4) Uani 1 1 d . . .
N13 N 0.22803(7) 0.60022(8) 0.42033(6) 0.0318(4) Uani 1 1 d . . .
H13 H 0.2357(9) 0.5677(12) 0.3969(9) 0.038 Uiso 1 1 d . . .
C14 C 0.19021(9) 0.58343(10) 0.46416(8) 0.0360(4) Uani 1 1 d . . .
H14A H 0.1614 0.5491 0.4521 0.043 Uiso 1 1 calc R . .
H14B H 0.1697 0.6258 0.4757 0.043 Uiso 1 1 calc R . .
C15 C 0.22368(10) 0.55375(10) 0.51114(7) 0.0376(5) Uani 1 1 d . . .
H15A H 0.2555 0.5855 0.5203 0.045 Uiso 1 1 calc R . .
H15B H 0.1982 0.5502 0.5426 0.045 Uiso 1 1 calc R . .
N16 N 0.24666(7) 0.48533(8) 0.49838(6) 0.0327(4) Uani 1 1 d . . .
C17 C 0.20751(9) 0.42831(10) 0.51047(7) 0.0352(4) Uani 1 1 d . . .
H17A H 0.1686 0.4472 0.5161 0.042 Uiso 1 1 calc R . .
H17B H 0.2197 0.4055 0.5440 0.042 Uiso 1 1 calc R . .
C18 C 0.20581(9) 0.37475(10) 0.46584(7) 0.0340(4) Uani 1 1 d . . .
H18A H 0.2452 0.3593 0.4574 0.041 Uiso 1 1 calc R . .
H18B H 0.1836 0.3338 0.4776 0.041 Uiso 1 1 calc R . .
N19 N 0.17942(7) 0.40465(8) 0.41817(6) 0.0307(3) Uani 1 1 d . . .
H19 H 0.2013(9) 0.4337(12) 0.3988(9) 0.037 Uiso 1 1 d . . .
C20 C 0.12193(9) 0.40274(10) 0.41152(7) 0.0332(4) Uani 1 1 d . . .
C21 C 0.09710(8) 0.44766(10) 0.36843(7) 0.0322(4) Uani 1 1 d . . .
C22 C 0.12988(9) 0.47921(10) 0.32880(7) 0.0322(4) Uani 1 1 d . . .
H22A H 0.1698 0.4705 0.3272 0.039 Uiso 1 1 calc R . .
C23 C 0.03862(9) 0.46037(11) 0.37003(8) 0.0390(5) Uani 1 1 d . . .
H23A H 0.0157 0.4383 0.3963 0.047 Uiso 1 1 calc R . .
C24 C 0.01352(9) 0.50501(12) 0.33350(9) 0.0431(5) Uani 1 1 d . . .
H24A H -0.0263 0.5144 0.3355 0.052 Uiso 1 1 calc R . .
C25 C 0.04644(9) 0.53600(11) 0.29412(8) 0.0394(5) Uani 1 1 d . . .
H25A H 0.0290 0.5660 0.2688 0.047 Uiso 1 1 calc R . .
C26 C 0.10486(8) 0.52335(10) 0.29149(7) 0.0332(4) Uani 1 1 d . . .
C27 C 0.13846(9) 0.55759(10) 0.24756(8) 0.0363(4) Uani 1 1 d . . .
N28 N 0.19583(7) 0.55823(8) 0.25210(6) 0.0330(4) Uani 1 1 d . . .
H28 H 0.2126(10) 0.5348(12) 0.2791(9) 0.040 Uiso 1 1 d . . .
C29 C 0.23138(9) 0.58510(10) 0.20880(7) 0.0358(4) Uani 1 1 d . . .
H29A H 0.2690 0.5995 0.2232 0.043 Uiso 1 1 calc R . .
H29B H 0.2128 0.6264 0.1929 0.043 Uiso 1 1 calc R . .
C30 C 0.24013(10) 0.53013(11) 0.16576(8) 0.0397(5) Uani 1 1 d . . .
H30A H 0.2024 0.5135 0.1532 0.048 Uiso 1 1 calc R . .
H30B H 0.2601 0.5513 0.1350 0.048 Uiso 1 1 calc R . .
C31 C 0.25015(11) 0.40287(11) 0.17105(8) 0.0441(5) Uani 1 1 d . . .
H31A H 0.2821 0.3700 0.1652 0.053 Uiso 1 1 calc R . .
H31B H 0.2284 0.4066 0.1373 0.053 Uiso 1 1 calc R . .
C32 C 0.21121(10) 0.37497(11) 0.21458(8) 0.0427(5) Uani 1 1 d . . .
H32A H 0.1816 0.4100 0.2231 0.051 Uiso 1 1 calc R . .
H32B H 0.1916 0.3327 0.2015 0.051 Uiso 1 1 calc R . .
N33 N 0.24313(8) 0.35844(9) 0.26263(7) 0.0379(4) Uani 1 1 d . . .
H33 H 0.2467(10) 0.3904(13) 0.2880(10) 0.046 Uiso 1 1 d . . .
C34 C 0.27342(10) 0.29890(11) 0.26510(8) 0.0426(5) Uani 1 1 d . . .
C35 C 0.31092(10) 0.28774(10) 0.31293(8) 0.0398(5) Uani 1 1 d . . .
C36 C 0.32370(9) 0.34075(10) 0.34878(8) 0.0362(4) Uani 1 1 d . . .
H36A H 0.3075 0.3855 0.3438 0.043 Uiso 1 1 calc R . .
C37 C 0.33485(11) 0.22263(11) 0.32068(9) 0.0457(5) Uani 1 1 d . . .
H37A H 0.3264 0.1861 0.2964 0.055 Uiso 1 1 calc R . .
C38 C 0.37086(11) 0.21045(11) 0.36340(9) 0.0468(5) Uani 1 1 d . . .
H38A H 0.3867 0.1656 0.3685 0.056 Uiso 1 1 calc R . .
C39 C 0.38393(10) 0.26338(11) 0.39877(8) 0.0403(5) Uani 1 1 d . . .
H39A H 0.4092 0.2549 0.4278 0.048 Uiso 1 1 calc R . .
C40 C 0.36013(9) 0.32887(10) 0.39193(8) 0.0348(4) Uani 1 1 d . . .
C41 C 0.37317(9) 0.38385(10) 0.43248(8) 0.0347(4) Uani 1 1 d . . .
N42 N 0.34555(8) 0.44483(8) 0.42835(6) 0.0336(4) Uani 1 1 d . . .
H42 H 0.3161(10) 0.4513(12) 0.4044(9) 0.040 Uiso 1 1 d . . .
C43 C 0.34827(9) 0.49386(10) 0.47251(8) 0.0367(4) Uani 1 1 d . . .
H43A H 0.3400 0.5412 0.4592 0.044 Uiso 1 1 calc R . .
H43B H 0.3874 0.4939 0.4877 0.044 Uiso 1 1 calc R . .
C44 C 0.30540(9) 0.47484(11) 0.51595(8) 0.0382(5) Uani 1 1 d . . .
H44A H 0.3108 0.4256 0.5261 0.046 Uiso 1 1 calc R . .
H44B H 0.3127 0.5036 0.5480 0.046 Uiso 1 1 calc R . .
N1C N 0.52286(7) 0.68232(8) 0.39797(7) 0.0352(4) Uani 1 1 d . . .
C51 C 0.53689(8) 0.60547(10) 0.39878(8) 0.0328(4) Uani 1 1 d . . .
H51A H 0.5410 0.5907 0.4364 0.039 Uiso 1 1 calc R . .
H51B H 0.5744 0.5987 0.3812 0.039 Uiso 1 1 calc R . .
C52 C 0.49356(9) 0.55800(10) 0.37187(8) 0.0359(4) Uani 1 1 d . . .
H52A H 0.4553 0.5647 0.3881 0.043 Uiso 1 1 calc R . .
H52B H 0.4909 0.5693 0.3334 0.043 Uiso 1 1 calc R . .
C53 C 0.51260(10) 0.48309(11) 0.37891(10) 0.0460(5) Uani 1 1 d . . .
H53A H 0.5543 0.4800 0.3723 0.055 Uiso 1 1 calc R . .
H53B H 0.5055 0.4688 0.4163 0.055 Uiso 1 1 calc R . .
C54 C 0.48229(13) 0.43416(14) 0.34230(12) 0.0638(7) Uani 1 1 d . . .
H54A H 0.4947 0.3866 0.3498 0.096 Uiso 1 1 calc R . .
H54B H 0.4914 0.4459 0.3052 0.096 Uiso 1 1 calc R . .
H54C H 0.4409 0.4379 0.3479 0.096 Uiso 1 1 calc R . .
C55 C 0.46526(9) 0.69693(11) 0.42452(9) 0.0410(5) Uani 1 1 d . . .
H55A H 0.4606 0.7478 0.4276 0.049 Uiso 1 1 calc R . .
H55B H 0.4346 0.6797 0.4007 0.049 Uiso 1 1 calc R . .
C56 C 0.45682(9) 0.66513(12) 0.47937(9) 0.0424(5) Uani 1 1 d . . .
H56A H 0.4881 0.6803 0.5034 0.051 Uiso 1 1 calc R . .
H56B H 0.4583 0.6139 0.4766 0.051 Uiso 1 1 calc R . .
C57 C 0.39953(10) 0.68706(13) 0.50263(11) 0.0515(6) Uani 1 1 d . . .
H57A H 0.3988 0.7382 0.5064 0.062 Uiso 1 1 calc R . .
H57B H 0.3686 0.6738 0.4776 0.062 Uiso 1 1 calc R . .
C58 C 0.38811(10) 0.65435(14) 0.55628(11) 0.0559(6) Uani 1 1 d . . .
H58A H 0.3511 0.6704 0.5698 0.084 Uiso 1 1 calc R . .
H58B H 0.4184 0.6677 0.5813 0.084 Uiso 1 1 calc R . .
H58C H 0.3875 0.6037 0.5525 0.084 Uiso 1 1 calc R . .
C59 C 0.56957(9) 0.72017(11) 0.42851(8) 0.0389(5) Uani 1 1 d . . .
H59A H 0.5591 0.7699 0.4308 0.047 Uiso 1 1 calc R . .
H59B H 0.5707 0.7017 0.4654 0.047 Uiso 1 1 calc R . .
C60 C 0.62911(9) 0.71466(11) 0.40470(8) 0.0391(5) Uani 1 1 d . . .
H6OA H 0.6284 0.7312 0.3673 0.047 Uiso 1 1 calc R . .
H60B H 0.6414 0.6655 0.4046 0.047 Uiso 1 1 calc R . .
C61 C 0.67143(10) 0.75779(13) 0.43682(9) 0.0454(5) Uani 1 1 d . . .
H61A H 0.6611 0.8074 0.4336 0.055 Uiso 1 1 calc R . .
H61B H 0.6686 0.7448 0.4749 0.055 Uiso 1 1 calc R . .
C62 C 0.73228(9) 0.74791(12) 0.41841(9) 0.0450(5) Uani 1 1 d . . .
H62A H 0.7578 0.7767 0.4402 0.068 Uiso 1 1 calc R . .
H62B H 0.7356 0.7616 0.3809 0.068 Uiso 1 1 calc R . .
H62C H 0.7430 0.6990 0.4222 0.068 Uiso 1 1 calc R . .
C63 C 0.52066(10) 0.70675(12) 0.34047(9) 0.0432(5) Uani 1 1 d . . .
H63A H 0.4878 0.6840 0.3226 0.052 Uiso 1 1 calc R . .
H63B H 0.5559 0.6911 0.3222 0.052 Uiso 1 1 calc R . .
C64 C 0.51508(11) 0.78470(13) 0.33331(12) 0.0589(7) Uani 1 1 d . A .
H64A H 0.4798 0.8006 0.3515 0.071 Uiso 1 1 calc R . .
H64B H 0.5480 0.8076 0.3509 0.071 Uiso 1 1 calc R . .
C65 C 0.51292(17) 0.80653(18) 0.27768(14) 0.0831(11) Uani 1 1 d . . .
H65A H 0.4787 0.7861 0.2605 0.100 Uiso 0.753(6) 1 calc PR A 1
H65B H 0.5091 0.8576 0.2761 0.100 Uiso 0.753(6) 1 calc PR A 1
H65C H 0.5471 0.8332 0.2722 0.100 Uiso 0.247(6) 1 d PR A 2
H65D H 0.4822 0.8396 0.2775 0.100 Uiso 0.247(6) 1 d PR A 2
C66 C 0.55982(17) 0.78734(17) 0.25026(13) 0.0544(10) Uani 0.753(6) 1 d P A 1
H66A H 0.5610 0.8122 0.2162 0.082 Uiso 0.753(6) 1 calc PR A 1
H66B H 0.5585 0.7373 0.2435 0.082 Uiso 0.753(6) 1 calc PR A 1
H66C H 0.5941 0.7985 0.2711 0.082 Uiso 0.753(6) 1 calc PR A 1
C66' C 0.5034(4) 0.7645(5) 0.2213(4) 0.049(3) Uiso 0.247(6) 1 d P A 2
H66D H 0.5305 0.7816 0.1946 0.074 Uiso 0.247(6) 1 calc PR A 2
H66E H 0.4642 0.7720 0.2086 0.074 Uiso 0.247(6) 1 calc PR A 2
H66F H 0.5097 0.7148 0.2272 0.074 Uiso 0.247(6) 1 calc PR A 2

loop_
_atom_site_aniso_label
_atom_site_aniso_U_11
_atom_site_aniso_U_22
_atom_site_aniso_U_33
_atom_site_aniso_U_23
_atom_site_aniso_U_13
_atom_site_aniso_U_12
F 0.0369(6) 0.0252(5) 0.0275(5) -0.0003(4) 0.0004(4) -0.0011(4)
O1 0.0353(7) 0.0389(8) 0.0444(8) 0.0012(6) 0.0093(6) 0.0030(6)
O2 0.0595(9) 0.0290(7) 0.0388(8) -0.0100(6) 0.0098(7) -0.0006(6)
O3 0.0505(9) 0.0436(9) 0.0399(8) 0.0088(7) 0.0011(7) -0.0029(7)
O4 0.0547(9) 0.0549(10) 0.0393(8) 0.0161(7) -0.0157(7) 0.0012(8)
O5 0.1036(14) 0.0308(8) 0.0425(9) -0.0122(7) -0.0112(9) 0.0003(9)
O6 0.0559(9) 0.0410(9) 0.0417(8) 0.0010(7) -0.0113(7) 0.0070(7)
N1 0.0555(10) 0.0275(8) 0.0257(8) -0.0032(6) 0.0025(7) -0.0038(7)
C2 0.0631(14) 0.0314(11) 0.0315(10) -0.0075(8) 0.0142(10) -0.0010(9)
C3 0.0475(11) 0.0273(10) 0.0419(11) -0.0045(8) 0.0124(9) 0.0060(9)
N4 0.0345(8) 0.0262(8) 0.0323(8) -0.0020(6) 0.0050(7) 0.0041(7)
C5 0.0279(9) 0.0320(10) 0.0311(9) 0.0023(8) -0.0010(7) 0.0061(7)
C6 0.0280(9) 0.0286(9) 0.0289(9) -0.0008(7) -0.0069(7) 0.0013(7)
C7 0.0335(9) 0.0224(9) 0.0276(9) -0.0012(7) -0.0050(7) 0.0017(7)
C8 0.0315(9) 0.0331(10) 0.0332(10) 0.0021(8) -0.0049(8) -0.0028(8)
C9 0.0470(11) 0.0240(9) 0.0389(10) 0.0020(8) -0.0048(9) -0.0036(8)
C10 0.0451(11) 0.0251(9) 0.0342(10) -0.0046(8) -0.0034(8) 0.0020(8)
C11 0.0380(10) 0.0250(9) 0.0282(9) -0.0015(7) -0.0050(8) 0.0021(8)
C12 0.0430(10) 0.0252(9) 0.0290(9) -0.0029(7) -0.0011(8) 0.0050(8)
N13 0.0445(9) 0.0225(8) 0.0285(8) -0.0026(6) 0.0027(7) 0.0049(7)
C14 0.0467(11) 0.0265(10) 0.0347(10) -0.0029(8) 0.0085(9) 0.0043(8)
C15 0.0580(13) 0.0285(10) 0.0264(9) -0.0062(8) 0.0056(9) -0.0019(9)
N16 0.0492(9) 0.0239(8) 0.0250(7) -0.0019(6) -0.0015(7) -0.0005(7)
C17 0.0524(12) 0.0297(10) 0.0235(9) 0.0037(7) -0.0021(8) -0.0028(9)
C18 0.0490(11) 0.0231(9) 0.0298(9) 0.0043(7) -0.0085(8) 0.0000(8)
N19 0.0444(9) 0.0225(8) 0.0253(7) 0.0007(6) -0.0052(7) -0.0006(7)
C20 0.0459(11) 0.0260(10) 0.0278(9) -0.0036(8) -0.0022(8) 0.0019(8)
C21 0.0412(10) 0.0271(9) 0.0282(9) -0.0051(7) -0.0057(8) 0.0013(8)
C22 0.0388(10) 0.0297(10) 0.0281(9) -0.0026(7) -0.0062(8) 0.0041(8)
C23 0.0418(11) 0.0408(12) 0.0343(10) -0.0031(9) -0.0018(9) -0.0007(9)
C24 0.0387(11) 0.0488(13) 0.0418(11) -0.0028(10) -0.0057(9) 0.0068(10)
C25 0.0461(11) 0.0377(11) 0.0345(10) -0.0022(9) -0.0119(9) 0.0076(9)
C26 0.0412(10) 0.0281(10) 0.0303(9) -0.0029(8) -0.0077(8) 0.0025(8)
C27 0.0476(11) 0.0309(10) 0.0303(10) 0.0000(8) -0.0089(8) 0.0021(9)
N28 0.0457(10) 0.0270(8) 0.0263(8) 0.0015(7) -0.0048(7) 0.0032(7)
C29 0.0497(12) 0.0282(10) 0.0295(9) 0.0055(8) -0.0050(8) 0.0000(8)
C30 0.0605(13) 0.0354(11) 0.0233(9) 0.0039(8) -0.0019(9) -0.0056(10)
C31 0.0758(15) 0.0309(11) 0.0257(9) -0.0064(8) -0.0054(10) -0.0068(10)
C32 0.0637(14) 0.0326(11) 0.0318(10) -0.0027(8) -0.0083(10) -0.0128(10)
N33 0.0595(11) 0.0259(9) 0.0283(8) -0.0031(7) -0.0034(8) -0.0085(8)
C34 0.0664(14) 0.0272(10) 0.0341(10) -0.0041(8) 0.0000(10) -0.0085(10)
C35 0.0595(13) 0.0258(10) 0.0340(10) -0.0014(8) 0.0040(9) -0.0042(9)
C36 0.0530(12) 0.0237(9) 0.0320(10) 0.0000(8) 0.0007(9) 0.0001(8)
C37 0.0733(15) 0.0230(10) 0.0407(11) -0.0045(8) 0.0039(11) -0.0039(10)
C38 0.0647(14) 0.0264(10) 0.0492(12) 0.0057(9) 0.0064(11) 0.0057(10)
C39 0.0524(12) 0.0310(11) 0.0375(11) 0.0046(8) 0.0028(9) 0.0029(9)
C40 0.0450(11) 0.0278(10) 0.0317(10) 0.0033(8) 0.0045(8) -0.0015(8)
C41 0.0418(10) 0.0322(10) 0.0300(10) 0.0031(8) -0.0001(8) -0.0003(8)
N42 0.0449(9) 0.0289(9) 0.0269(8) -0.0026(6) -0.0047(7) 0.0002(7)
C43 0.0495(11) 0.0304(10) 0.0301(10) -0.0050(8) -0.0066(9) -0.0019(9)
C44 0.0556(12) 0.0351(11) 0.0239(9) -0.0026(8) -0.0079(9) -0.0032(9)
N1C 0.0384(9) 0.0281(8) 0.0391(9) -0.0008(7) -0.0116(7) 0.0012(7)
C51 0.0373(10) 0.0296(10) 0.0316(9) -0.0009(8) -0.0045(8) 0.0057(8)
C52 0.0425(11) 0.0326(10) 0.0325(10) -0.0029(8) -0.0034(8) 0.0005(8)
C53 0.0554(13) 0.0326(11) 0.0498(13) -0.0035(9) -0.0015(11) 0.0043(10)
C54 0.0738(18) 0.0461(15) 0.0714(18) -0.0073(13) -0.0003(14) -0.0065(13)
C55 0.0369(10) 0.0307(11) 0.0554(13) -0.0068(9) -0.0118(9) 0.0070(8)
C56 0.0380(11) 0.0397(12) 0.0494(12) -0.0105(10) -0.0070(9) 0.0076(9)
C57 0.0413(12) 0.0427(13) 0.0706(16) -0.0135(11) -0.0042(11) 0.0111(10)
C58 0.0438(12) 0.0600(16) 0.0640(15) -0.0159(13) 0.0046(11) 0.0089(11)
C59 0.0438(11) 0.0316(10) 0.0415(11) -0.0053(9) -0.0146(9) 0.0008(9)
C60 0.0431(11) 0.0342(11) 0.0401(11) -0.0033(9) -0.0097(9) 0.0004(9)
C61 0.0517(13) 0.0473(13) 0.0374(11) -0.0031(9) -0.0061(10) -0.0104(10)
C62 0.0476(12) 0.0455(13) 0.0418(11) 0.0076(10) -0.0084(9) -0.0115(10)
C63 0.0448(12) 0.0395(12) 0.0453(12) 0.0093(9) -0.0161(9) -0.0061(9)
C64 0.0501(13) 0.0418(13) 0.0849(19) 0.0226(13) -0.0166(13) -0.0020(11)
C65 0.108(3) 0.0636(19) 0.077(2) 0.0278(16) -0.033(2) -0.0248(19)
C66 0.080(3) 0.0373(17) 0.0456(18) 0.0123(14) -0.0051(17) -0.0057(16)

loop_
_atom_type_symbol
_atom_type_description
_atom_type_scat_dispersion_real
_atom_type_scat_dispersion_imag
_atom_type_scat_source
C C 0.0033 0.0016 'International Tables Vol C Tables 4.2.6.8 and 6.1.1.4'
H H 0.0000 0.0000 'International Tables Vol C Tables 4.2.6.8 and 6.1.1.4'
N N 0.0061 0.0033 'International Tables Vol C Tables 4.2.6.8 and 6.1.1.4'
O O 0.0106 0.0060 'International Tables Vol C Tables 4.2.6.8 and 6.1.1.4'
F F 0.0171 0.0103 'International Tables Vol C Tables 4.2.6.8 and 6.1.1.4'

loop_
_geom_angle_atom_site_label_1
_geom_angle_atom_site_label_2
_geom_angle_atom_site_label_3
_geom_angle
_geom_angle_site_symmetry_1
_geom_angle_site_symmetry_3
_geom_angle_publ_flag
C2 N1 C30 115.35(17) . . ?
C2 N1 C31 114.49(17) . . ?
C30 N1 C31 114.96(17) . . ?
N1 C2 C3 111.97(16) . . ?
N1 C2 H2A 109.2 . . ?
C3 C2 H2A 109.2 . . ?
N1 C2 H2B 109.2 . . ?
C3 C2 H2B 109.2 . . ?
H2A C2 H2B 107.9 . . ?
N4 C3 C2 110.57(16) . . ?
N4 C3 H3A 109.5 . . ?
C2 C3 H3A 109.5 . . ?
N4 C3 H3B 109.5 . . ?
C2 C3 H3B 109.5 . . ?
H3A C3 H3B 108.1 . . ?
C5 N4 C3 119.68(16) . . ?
C5 N4 H4 120.0(16) . . ?
C3 N4 H4 118.0(16) . . ?
O1 C5 N4 122.01(17) . . ?
O1 C5 C6 120.39(17) . . ?
N4 C5 C6 117.58(16) . . ?
C7 C6 C8 119.46(17) . . ?
C7 C6 C5 122.45(16) . . ?
C8 C6 C5 118.02(17) . . ?
C11 C7 C6 120.51(17) . . ?
C11 C7 H7A 119.7 . . ?
C6 C7 H7A 119.7 . . ?
C9 C8 C6 120.00(18) . . ?
C9 C8 H8A 120.0 . . ?
C6 C8 H8A 120.0 . . ?
C10 C9 C8 120.48(18) . . ?
C10 C9 H9A 119.8 . . ?
C8 C9 H9A 119.8 . . ?
C9 C10 C11 120.12(18) . . ?
C9 C10 H10A 119.9 . . ?
C11 C10 H10A 119.9 . . ?
C7 C11 C10 119.40(18) . . ?
C7 C11 C12 122.05(17) . . ?
C10 C11 C12 118.55(17) . . ?
O2 C12 N13 122.39(18) . . ?
O2 C12 C11 120.50(18) . . ?
N13 C12 C11 117.11(16) . . ?
C12 N13 C14 119.88(16) . . ?
C12 N13 H13 121.2(15) . . ?
C14 N13 H13 118.2(15) . . ?
N13 C14 C15 110.87(17) . . ?
N13 C14 H14A 109.5 . . ?
C15 C14 H14A 109.5 . . ?
N13 C14 H14B 109.5 . . ?
C15 C14 H14B 109.5 . . ?
H14A C14 H14B 108.1 . . ?
N16 C15 C14 111.03(15) . . ?
N16 C15 H15A 109.4 . . ?
C14 C15 H15A 109.4 . . ?
N16 C15 H15B 109.4 . . ?
C14 C15 H15B 109.4 . . ?
H15A C15 H15B 108.0 . . ?
C44 N16 C15 113.97(16) . . ?
C44 N16 C17 115.04(16) . . ?
C15 N16 C17 113.80(16) . . ?
N16 C17 C18 111.97(16) . . ?
N16 C17 H17A 109.2 . . ?
C18 C17 H17A 109.2 . . ?
N16 C17 H17B 109.2 . . ?
C18 C17 H17B 109.2 . . ?
H17A C17 H17B 107.9 . . ?
N19 C18 C17 110.09(15) . . ?
N19 C18 H18A 109.6 . . ?
C17 C18 H18A 109.6 . . ?
N19 C18 H18B 109.6 . . ?
C17 C18 H18B 109.6 . . ?
H18A C18 H18B 108.2 . . ?
C20 N19 C18 120.54(17) . . ?
C20 N19 H19 120.9(14) . . ?
C18 N19 H19 116.5(14) . . ?
O3 C20 N19 122.37(18) . . ?
O3 C20 C21 120.44(18) . . ?
N19 C20 C21 117.16(17) . . ?
C23 C21 C22 118.97(18) . . ?
C23 C21 C20 117.48(18) . . ?
C22 C21 C20 123.48(18) . . ?
C26 C22 C21 120.92(18) . . ?
C26 C22 H22A 119.5 . . ?
C21 C22 H22A 119.5 . . ?
C24 C23 C21 120.5(2) . . ?
C24 C23 H23A 119.8 . . ?
C21 C23 H23A 119.8 . . ?
C23 C24 C25 120.1(2) . . ?
C23 C24 H24A 119.9 . . ?
C25 C24 H24A 119.9 . . ?
C24 C25 C26 120.26(19) . . ?
C24 C25 H25A 119.9 . . ?
C26 C25 H25A 119.9 . . ?
C25 C26 C22 119.24(19) . . ?
C25 C26 C27 118.10(17) . . ?
C22 C26 C27 122.66(18) . . ?
O4 C27 N28 122.0(2) . . ?
O4 C27 C26 120.43(19) . . ?
N28 C27 C26 117.54(17) . . ?
C27 N28 C29 120.47(16) . . ?
C27 N28 H28 119.4(14) . . ?
C29 N28 H28 119.1(15) . . ?
N28 C29 C30 110.78(16) . . ?
N28 C29 H29A 109.5 . . ?
C30 C29 H29A 109.5 . . ?
N28 C29 H29B 109.5 . . ?
C30 C29 H29B 109.5 . . ?
H29A C29 H29B 108.1 . . ?
N1 C30 C29 112.14(16) . . ?
N1 C30 H30A 109.2 . . ?
C29 C30 H30A 109.2 . . ?
N1 C30 H30B 109.2 . . ?
C29 C30 H30B 109.2 . . ?
H30A C30 H30B 107.9 . . ?
N1 C31 C32 111.49(16) . . ?
N1 C31 H31A 109.3 . . ?
C32 C31 H31A 109.3 . . ?
N1 C31 H31B 109.3 . . ?
C32 C31 H31B 109.3 . . ?
H31A C31 H31B 108.0 . . ?
N33 C32 C31 111.42(19) . . ?
N33 C32 H32A 109.3 . . ?
C31 C32 H32A 109.3 . . ?
N33 C32 H32B 109.3 . . ?
C31 C32 H32B 109.3 . . ?
H32A C32 H32B 108.0 . . ?
C34 N33 C32 119.62(17) . . ?
C34 N33 H33 120.4(16) . . ?
C32 N33 H33 119.3(16) . . ?
O5 C34 N33 121.6(2) . . ?
O5 C34 C35 120.6(2) . . ?
N33 C34 C35 117.72(17) . . ?
C37 C35 C36 119.1(2) . . ?
C37 C35 C34 118.50(19) . . ?
C36 C35 C34 122.35(19) . . ?
C35 C36 C40 120.67(19) . . ?
C35 C36 H36A 119.7 . . ?
C40 C36 H36A 119.7 . . ?
C38 C37 C35 120.5(2) . . ?
C38 C37 H37A 119.7 . . ?
C35 C37 H37A 119.7 . . ?
C37 C38 C39 120.3(2) . . ?
C37 C38 H38A 119.8 . . ?
C39 C38 H38A 119.8 . . ?
C38 C39 C40 120.1(2) . . ?
C38 C39 H39A 119.9 . . ?
C40 C39 H39A 119.9 . . ?
C39 C40 C36 119.28(19) . . ?
C39 C40 C41 118.48(18) . . ?
C36 C40 C41 122.22(18) . . ?
O6 C41 N42 121.43(18) . . ?
O6 C41 C40 120.67(18) . . ?
N42 C41 C40 117.90(17) . . ?
C41 N42 C43 119.18(17) . . ?
C41 N42 H42 121.8(14) . . ?
C43 N42 H42 116.1(14) . . ?
N42 C43 C44 110.95(16) . . ?
N42 C43 H43A 109.4 . . ?
C44 C43 H43A 109.4 . . ?
N42 C43 H43B 109.4 . . ?
C44 C43 H43B 109.4 . . ?
H43A C43 H43B 108.0 . . ?
N16 C44 C43 111.76(16) . . ?
N16 C44 H44A 109.3 . . ?
C43 C44 H44A 109.3 . . ?
N16 C44 H44B 109.3 . . ?
C43 C44 H44B 109.3 . . ?
H44A C44 H44B 107.9 . . ?
C63 N1C C51 108.86(15) . . ?
C63 N1C C59 110.69(16) . . ?
C51 N1C C59 107.85(14) . . ?
C63 N1C C55 109.06(16) . . ?
C51 N1C C55 111.39(15) . . ?
C59 N1C C55 108.99(15) . . ?
N1C C51 C52 115.91(15) . . ?
N1C C51 H51A 108.3 . . ?
C52 C51 H51A 108.3 . . ?
N1C C51 H51B 108.3 . . ?
C52 C51 H51B 108.3 . . ?
H51A C51 H51B 107.4 . . ?
C53 C52 C51 108.93(17) . . ?
C53 C52 H52A 109.9 . . ?
C51 C52 H52A 109.9 . . ?
C53 C52 H52B 109.9 . . ?
C51 C52 H52B 109.9 . . ?
H52A C52 H52B 108.3 . . ?
C54 C53 C52 112.9(2) . . ?
C54 C53 H53A 109.0 . . ?
C52 C53 H53A 109.0 . . ?
C54 C53 H53B 109.0 . . ?
C52 C53 H53B 109.0 . . ?
H53A C53 H53B 107.8 . . ?
C53 C54 H54A 109.5 . . ?
C53 C54 H54B 109.5 . . ?
H54A C54 H54B 109.5 . . ?
C53 C54 H54C 109.5 . . ?
H54A C54 H54C 109.5 . . ?
H54B C54 H54C 109.5 . . ?
C56 C55 N1C 115.74(16) . . ?
C56 C55 H55A 108.3 . . ?
N1C C55 H55A 108.3 . . ?
C56 C55 H55B 108.3 . . ?
N1C C55 H55B 108.3 . . ?
H55A C55 H55B 107.4 . . ?
C55 C56 C57 110.44(18) . . ?
C55 C56 H56A 109.6 . . ?
C57 C56 H56A 109.6 . . ?
C55 C56 H56B 109.6 . . ?
C57 C56 H56B 109.6 . . ?
H56A C56 H56B 108.1 . . ?
C58 C57 C56 112.4(2) . . ?
C58 C57 H57A 109.1 . . ?
C56 C57 H57A 109.1 . . ?
C58 C57 H57B 109.1 . . ?
C56 C57 H57B 109.1 . . ?
H57A C57 H57B 107.9 . . ?
C57 C58 H58A 109.5 . . ?
C57 C58 H58B 109.5 . . ?
H58A C58 H58B 109.5 . . ?
C57 C58 H58C 109.5 . . ?
H58A C58 H58C 109.5 . . ?
H58B C58 H58C 109.5 . . ?
C60 C59 N1C 115.30(17) . . ?
C60 C59 H59A 108.5 . . ?
N1C C59 H59A 108.5 . . ?
C60 C59 H59B 108.5 . . ?
N1C C59 H59B 108.5 . . ?
H59A C59 H59B 107.5 . . ?
C59 C60 C61 110.48(17) . . ?
C59 C60 H6OA 109.6 . . ?
C61 C60 H6OA 109.6 . . ?
C59 C60 H60B 109.6 . . ?
C61 C60 H60B 109.6 . . ?
H6OA C60 H60B 108.1 . . ?
C62 C61 C60 112.49(19) . . ?
C62 C61 H61A 109.1 . . ?
C60 C61 H61A 109.1 . . ?
C62 C61 H61B 109.1 . . ?
C60 C61 H61B 109.1 . . ?
H61A C61 H61B 107.8 . . ?
C61 C62 H62A 109.5 . . ?
C61 C62 H62B 109.5 . . ?
H62A C62 H62B 109.5 . . ?
C61 C62 H62C 109.5 . . ?
H62A C62 H62C 109.5 . . ?
H62B C62 H62C 109.5 . . ?
N1C C63 C64 115.0(2) . . ?
N1C C63 H63A 108.5 . . ?
C64 C63 H63A 108.5 . . ?
N1C C63 H63B 108.5 . . ?
C64 C63 H63B 108.5 . . ?
H63A C63 H63B 107.5 . . ?
C65 C64 C63 113.7(3) . . ?
C65 C64 H64A 108.8 . . ?
C63 C64 H64A 108.8 . . ?
C65 C64 H64B 108.8 . . ?
C63 C64 H64B 108.8 . . ?
H64A C64 H64B 107.7 . . ?
C66 C65 C64 112.4(3) . . ?
C64 C65 C66' 133.2(4) . . ?
C66 C65 H65A 109.1 . . ?
C64 C65 H65A 109.1 . . ?
C66 C65 H65B 109.1 . . ?
C64 C65 H65B 109.1 . . ?
C66' C65 H65B 116.4 . . ?
H65A C65 H65B 107.9 . . ?
C64 C65 H65C 105.2 . . ?
C66' C65 H65C 104.7 . . ?
C64 C65 H65D 102.9 . . ?
C66' C65 H65D 102.8 . . ?
H65C C65 H65D 105.5 . . ?
C65 C66 H66A 109.5 . . ?
H65C C66 H66A 92.9 . . ?
C65 C66 H66B 109.5 . . ?
C65 C66 H66C 109.5 . . ?
C65 C66' H66D 109.5 . . ?
C65 C66' H66E 109.5 . . ?
H66D C66' H66E 109.5 . . ?
C65 C66' H66F 109.5 . . ?
H66D C66' H66F 109.5 . . ?
H66E C66' H66F 109.5 . . ?

loop_
_geom_bond_atom_site_label_1
_geom_bond_atom_site_label_2
_geom_bond_distance
_geom_bond_site_symmetry_2
_geom_bond_publ_flag
O1 C5 1.231(2) . ?
O2 C12 1.231(2) . ?
O3 C20 1.233(2) . ?
O4 C27 1.234(2) . ?
O5 C34 1.228(2) . ?
O6 C41 1.234(2) . ?
N1 C2 1.454(3) . ?
N1 C30 1.459(3) . ?
N1 C31 1.467(3) . ?
C2 C3 1.526(3) . ?
C2 H2A 0.9900 . ?
C2 H2B 0.9900 . ?
C3 N4 1.455(2) . ?
C3 H3A 0.9900 . ?
C3 H3B 0.9900 . ?
N4 C5 1.343(3) . ?
N4 H4 0.84(2) . ?
C5 C6 1.497(3) . ?
C6 C7 1.390(3) . ?
C6 C8 1.393(3) . ?
C7 C11 1.389(3) . ?
C7 H7A 0.9500 . ?
C8 C9 1.384(3) . ?
C8 H8A 0.9500 . ?
C9 C10 1.378(3) . ?
C9 H9A 0.9500 . ?
C10 C11 1.396(3) . ?
C10 H10A 0.9500 . ?
C11 C12 1.499(3) . ?
C12 N13 1.347(3) . ?
N13 C14 1.446(2) . ?
N13 H13 0.88(2) . ?
C14 C15 1.525(3) . ?
C14 H14A 0.9900 . ?
C14 H14B 0.9900 . ?
C15 N16 1.459(3) . ?
C15 H15A 0.9900 . ?
C15 H15B 0.9900 . ?
N16 C44 1.456(3) . ?
N16 C17 1.462(3) . ?
C17 C18 1.522(3) . ?
C17 H17A 0.9900 . ?
C17 H17B 0.9900 . ?
C18 N19 1.462(2) . ?
C18 H18A 0.9900 . ?
C18 H18B 0.9900 . ?
N19 C20 1.355(3) . ?
N19 H19 0.90(2) . ?
C20 C21 1.500(3) . ?
C21 C23 1.389(3) . ?
C21 C22 1.394(3) . ?
C22 C26 1.393(3) . ?
C22 H22A 0.9500 . ?
C23 C24 1.386(3) . ?
C23 H23A 0.9500 . ?
C24 C25 1.386(3) . ?
C24 H24A 0.9500 . ?
C25 C26 1.389(3) . ?
C25 H25A 0.9500 . ?
C26 C27 1.504(3) . ?
C27 N28 1.346(3) . ?
N28 C29 1.461(3) . ?
N28 H28 0.90(2) . ?
C29 C30 1.525(3) . ?
C29 H29A 0.9900 . ?
C29 H29B 0.9900 . ?
C30 H30A 0.9900 . ?
C30 H30B 0.9900 . ?
C31 C32 1.519(3) . ?
C31 H31A 0.9900 . ?
C31 H31B 0.9900 . ?
C32 N33 1.451(3) . ?
C32 H32A 0.9900 . ?
C32 H32B 0.9900 . ?
N33 C34 1.350(3) . ?
N33 H33 0.89(3) . ?
C34 C35 1.500(3) . ?
C35 C37 1.388(3) . ?
C35 C36 1.393(3) . ?
C36 C40 1.395(3) . ?
C36 H36A 0.9500 . ?
C37 C38 1.382(3) . ?
C37 H37A 0.9500 . ?
C38 C39 1.385(3) . ?
C38 H38A 0.9500 . ?
C39 C40 1.390(3) . ?
C39 H39A 0.9500 . ?
C40 C41 1.499(3) . ?
C41 N42 1.345(3) . ?
N42 C43 1.456(2) . ?
N42 H42 0.92(2) . ?
C43 C44 1.524(3) . ?
C43 H43A 0.9900 . ?
C43 H43B 0.9900 . ?
C44 H44A 0.9900 . ?
C44 H44B 0.9900 . ?
N1C C63 1.516(3) . ?
N1C C51 1.517(2) . ?
N1C C59 1.520(2) . ?
N1C C55 1.528(3) . ?
C51 C52 1.522(3) . ?
C51 H51A 0.9900 . ?
C51 H51B 0.9900 . ?
C52 C53 1.521(3) . ?
C52 H52A 0.9900 . ?
C52 H52B 0.9900 . ?
C53 C54 1.494(3) . ?
C53 H53A 0.9900 . ?
C53 H53B 0.9900 . ?
C54 H54A 0.9800 . ?
C54 H54B 0.9800 . ?
C54 H54C 0.9800 . ?
C55 C56 1.517(3) . ?
C55 H55A 0.9900 . ?
C55 H55B 0.9900 . ?
C56 C57 1.520(3) . ?
C56 H56A 0.9900 . ?
C56 H56B 0.9900 . ?
C57 C58 1.508(4) . ?
C57 H57A 0.9900 . ?
C57 H57B 0.9900 . ?
C58 H58A 0.9800 . ?
C58 H58B 0.9800 . ?
C58 H58C 0.9800 . ?
C59 C60 1.518(3) . ?
C59 H59A 0.9900 . ?
C59 H59B 0.9900 . ?
C60 C61 1.522(3) . ?
C60 H6OA 0.9900 . ?
C60 H60B 0.9900 . ?
C61 C62 1.507(3) . ?
C61 H61A 0.9900 . ?
C61 H61B 0.9900 . ?
C62 H62A 0.9800 . ?
C62 H62B 0.9800 . ?
C62 H62C 0.9800 . ?
C63 C64 1.519(3) . ?
C63 H63A 0.9900 . ?
C63 H63B 0.9900 . ?
C64 C65 1.457(4) . ?
C64 H64A 0.9900 . ?
C64 H64B 0.9900 . ?
C65 C66 1.345(5) . ?
C65 C66' 1.643(10) . ?
C65 H65A 0.9900 . ?
C65 H65B 0.9900 . ?
C65 H65C 0.9600 . ?
C65 H65D 0.9602 . ?
C66 H65C 1.0818 . ?
C66 H66A 0.9800 . ?
C66 H66B 0.9800 . ?
C66 H66C 0.9800 . ?
C66' H66D 0.9800 . ?
C66' H66E 0.9800 . ?
C66' H66F 0.9800 . ?

loop_
_geom_hbond_atom_site_label_D
_geom_hbond_atom_site_label_H
_geom_hbond_atom_site_label_A
_geom_hbond_distance_DH
_geom_hbond_distance_HA
_geom_hbond_distance_DA
_geom_hbond_angle_DHA
_geom_hbond_site_symmetry_A
N4 H4 F 0.84(2) 2.12(2) 2.948(2) 170(2) .
N13 H13 F 0.88(2) 2.23(2) 3.1089(19) 175(2) .
N19 H19 F 0.90(2) 2.13(2) 3.005(2) 166(2) .
N28 H28 F 0.90(2) 2.21(2) 3.1111(19) 177(2) .
N33 H33 F 0.89(3) 2.22(3) 3.105(2) 173(2) .
N42 H42 F 0.92(2) 2.11(2) 3.018(2) 170(2) .
C7 H7A F 0.95 2.17 3.043(2) 152.7 .
C22 H22A F 0.95 2.12 3.032(2) 160.1 .
C36 H36A F 0.95 2.14 3.077(2) 169.0 .

loop_
_geom_torsion_atom_site_label_1
_geom_torsion_atom_site_label_2
_geom_torsion_atom_site_label_3
_geom_torsion_atom_site_label_4
_geom_torsion
_geom_torsion_site_symmetry_1
_geom_torsion_site_symmetry_2
_geom_torsion_site_symmetry_3
_geom_torsion_site_symmetry_4
_geom_torsion_publ_flag
C30 N1 C2 C3 130.74(17) . . . . ?
C31 N1 C2 C3 -92.46(19) . . . . ?
N1 C2 C3 N4 -67.0(2) . . . . ?
C2 C3 N4 C5 -77.5(2) . . . . ?
C3 N4 C5 O1 -10.6(3) . . . . ?
C3 N4 C5 C6 167.64(16) . . . . ?
O1 C5 C6 C7 -167.94(17) . . . . ?
N4 C5 C6 C7 13.7(3) . . . . ?
O1 C5 C6 C8 15.1(3) . . . . ?
N4 C5 C6 C8 -163.18(17) . . . . ?
C8 C6 C7 C11 0.7(3) . . . . ?
C5 C6 C7 C11 -176.21(16) . . . . ?
C7 C6 C8 C9 0.7(3) . . . . ?
C5 C6 C8 C9 177.76(17) . . . . ?
C6 C8 C9 C10 -1.0(3) . . . . ?
C8 C9 C10 C11 -0.1(3) . . . . ?
C6 C7 C11 C10 -1.8(3) . . . . ?
C6 C7 C11 C12 178.16(16) . . . . ?
C9 C10 C11 C7 1.5(3) . . . . ?
C9 C10 C11 C12 -178.47(17) . . . . ?
C7 C11 C12 O2 160.96(18) . . . . ?
C10 C11 C12 O2 -19.1(3) . . . . ?
C7 C11 C12 N13 -19.7(3) . . . . ?
C10 C11 C12 N13 160.21(18) . . . . ?
O2 C12 N13 C14 -5.5(3) . . . . ?
C11 C12 N13 C14 175.17(16) . . . . ?
C12 N13 C14 C15 -82.2(2) . . . . ?
N13 C14 C15 N16 -68.7(2) . . . . ?
C14 C15 N16 C44 136.99(17) . . . . ?
C14 C15 N16 C17 -88.39(19) . . . . ?
C44 N16 C17 C18 -89.61(19) . . . . ?
C15 N16 C17 C18 136.27(17) . . . . ?
N16 C17 C18 N19 -67.7(2) . . . . ?
C17 C18 N19 C20 -87.2(2) . . . . ?
C18 N19 C20 O3 -11.0(3) . . . . ?
C18 N19 C20 C21 166.78(16) . . . . ?
O3 C20 C21 C23 14.3(3) . . . . ?
N19 C20 C21 C23 -163.56(17) . . . . ?
O3 C20 C21 C22 -168.58(18) . . . . ?
N19 C20 C21 C22 13.6(3) . . . . ?
C23 C21 C22 C26 0.5(3) . . . . ?
C20 C21 C22 C26 -176.56(17) . . . . ?
C22 C21 C23 C24 -1.5(3) . . . . ?
C20 C21 C23 C24 175.82(18) . . . . ?
C21 C23 C24 C25 1.7(3) . . . . ?
C23 C24 C25 C26 -0.9(3) . . . . ?
C24 C25 C26 C22 0.0(3) . . . . ?
C24 C25 C26 C27 179.26(18) . . . . ?
C21 C22 C26 C25 0.2(3) . . . . ?
C21 C22 C26 C27 -179.03(17) . . . . ?
C25 C26 C27 O4 -14.2(3) . . . . ?
C22 C26 C27 O4 164.97(19) . . . . ?
C25 C26 C27 N28 165.24(18) . . . . ?
C22 C26 C27 N28 -15.6(3) . . . . ?
O4 C27 N28 C29 -5.9(3) . . . . ?
C26 C27 N28 C29 174.60(16) . . . . ?
C27 N28 C29 C30 -82.0(2) . . . . ?
C2 N1 C30 C29 -89.3(2) . . . . ?
C31 N1 C30 C29 134.15(18) . . . . ?
N28 C29 C30 N1 -65.9(2) . . . . ?
C2 N1 C31 C32 130.2(2) . . . . ?
C30 N1 C31 C32 -92.8(2) . . . . ?
N1 C31 C32 N33 -67.9(2) . . . . ?
C31 C32 N33 C34 -78.5(2) . . . . ?
C32 N33 C34 O5 -6.2(3) . . . . ?
C32 N33 C34 C35 173.28(19) . . . . ?
O5 C34 C35 C37 -11.1(3) . . . . ?
N33 C34 C35 C37 169.4(2) . . . . ?
O5 C34 C35 C36 167.1(2) . . . . ?
N33 C34 C35 C36 -12.4(3) . . . . ?
C37 C35 C36 C40 0.1(3) . . . . ?
C34 C35 C36 C40 -178.08(19) . . . . ?
C36 C35 C37 C38 0.0(3) . . . . ?
C34 C35 C37 C38 178.3(2) . . . . ?
C35 C37 C38 C39 -0.6(4) . . . . ?
C37 C38 C39 C40 1.0(3) . . . . ?
C38 C39 C40 C36 -0.8(3) . . . . ?
C38 C39 C40 C41 177.2(2) . . . . ?
C35 C36 C40 C39 0.3(3) . . . . ?
C35 C36 C40 C41 -177.67(19) . . . . ?
C39 C40 C41 O6 5.8(3) . . . . ?
C36 C40 C41 O6 -176.25(19) . . . . ?
C39 C40 C41 N42 -173.62(19) . . . . ?
C36 C40 C41 N42 4.4(3) . . . . ?
O6 C41 N42 C43 -11.6(3) . . . . ?
C40 C41 N42 C43 167.77(17) . . . . ?
C41 N42 C43 C44 -81.3(2) . . . . ?
C15 N16 C44 C43 -92.06(19) . . . . ?
C17 N16 C44 C43 133.90(17) . . . . ?
N42 C43 C44 N16 -68.8(2) . . . . ?
C63 N1C C51 C52 -62.1(2) . . . . ?
C59 N1C C51 C52 177.70(17) . . . . ?
C55 N1C C51 C52 58.1(2) . . . . ?
N1C C51 C52 C53 -177.03(17) . . . . ?
C51 C52 C53 C54 -164.7(2) . . . . ?
C63 N1C C55 C56 170.39(17) . . . . ?
C51 N1C C55 C56 50.2(2) . . . . ?
C59 N1C C55 C56 -68.7(2) . . . . ?
N1C C55 C56 C57 176.63(17) . . . . ?
C55 C56 C57 C58 177.67(19) . . . . ?
C63 N1C C59 C60 -56.1(2) . . . . ?
C51 N1C C59 C60 62.9(2) . . . . ?
C55 N1C C59 C60 -176.05(17) . . . . ?
N1C C59 C60 C61 176.80(17) . . . . ?
C59 C60 C61 C62 173.76(18) . . . . ?
C51 N1C C63 C64 -172.00(18) . . . . ?
C59 N1C C63 C64 -53.6(2) . . . . ?
C55 N1C C63 C64 66.3(2) . . . . ?
N1C C63 C64 C65 -179.8(2) . . . . ?
C63 C64 C65 C66 -59.1(4) . . . . ?
C63 C64 C65 C66' 13.4(7) . . . . ?
